data_4088626
loop_
_publ_author_name
'Zhao, Weizhen'
'Yan, Qing'
'Tsutsumi, Ken'
'Nomura, Kotohiro'

_publ_section_title
;
 Efficient Norbornene (NBE) Incorporation in Ethylene/NBE Copolymerization
 by Half-Titanocene Catalysts Containing Chlorinated Aryloxo Ligands
;
_journal_issue 11
_journal_name_full Organometallics
_journal_page_first 1895
_journal_paper_doi 10.1021/acs.organomet.6b00242
_journal_volume 35
_journal_year 2016
_chemical_formula_moiety 'C15 H7 Cl7 O Ti'
_chemical_formula_sum 'C15 H7 Cl7 O Ti'
_chemical_formula_weight 499.29
_space_group_IT_number 11
_space_group_name_Hall '-P 2yb'
_space_group_name_H-M_alt 'P 1 21/m 1'
_symmetry_cell_setting monoclinic
_symmetry_Int_Tables_number 11
_symmetry_space_group_name_Hall '-P 2yb'
_symmetry_space_group_name_H-M 'P 1 21/m 1'
_atom_sites_solution_hydrogens geom
_atom_sites_solution_primary direct
_atom_sites_solution_secondary difmap
_cell_angle_alpha 90.0000
_cell_angle_beta 101.353(6)
_cell_angle_gamma 90.0000
_cell_formula_units_Z 2
_cell_length_a 6.370(3)
_cell_length_b 13.996(6)
_cell_length_c 10.509(5)
_cell_measurement_reflns_used 2852
_cell_measurement_temperature 273
_cell_measurement_theta_max 27.49
_cell_measurement_theta_min 3.47
_cell_volume 918.6(7)
_computing_cell_refinement 'CrystalClear-SM Expert 2.0 r15'
_computing_data_collection 'CrystalClear-SM Expert 2.0 r15 (Rigaku, 2011)'
_computing_data_reduction 'CrystalClear-SM Expert 2.0 r15'
_computing_molecular_graphics 'CrystalStructure 4.0'
_computing_publication_material 'CrystalStructure 4.0 (Rigaku, 2010)'
_computing_structure_refinement 'SHELXL97 (Sheldrick, 2008)'
_computing_structure_solution 'SIR92 (Altomare, et al., 1994)'
_diffrn_ambient_temperature 273
_diffrn_detector_area_resol_mean 13.653
_diffrn_measured_fraction_theta_full 0.995
_diffrn_measured_fraction_theta_max 0.995
_diffrn_measurement_device_type 'Rigaku XtaLAB mini'
_diffrn_measurement_method \w
_diffrn_radiation_type 'Mo K\a'
_diffrn_radiation_wavelength 0.71075
_diffrn_reflns_av_R_equivalents 0.0711
_diffrn_reflns_limit_h_max 8
_diffrn_reflns_limit_h_min -8
_diffrn_reflns_limit_k_max 18
_diffrn_reflns_limit_k_min -18
_diffrn_reflns_limit_l_max 13
_diffrn_reflns_limit_l_min -13
_diffrn_reflns_number 9605
_diffrn_reflns_theta_full 27.45
_diffrn_reflns_theta_max 27.45
_diffrn_standards_number 0
_exptl_absorpt_coefficient_mu 1.482
_exptl_absorpt_correction_type none
_exptl_crystal_colour red
_exptl_crystal_density_diffrn 1.805
_exptl_crystal_density_method 'not measured'
_exptl_crystal_description block
_exptl_crystal_F_000 492.00
_exptl_crystal_size_max 0.370
_exptl_crystal_size_mid 0.200
_exptl_crystal_size_min 0.110
_refine_diff_density_max 1.420
_refine_diff_density_min -1.280
_refine_ls_extinction_method none
_refine_ls_goodness_of_fit_ref 1.182
_refine_ls_hydrogen_treatment constr
_refine_ls_number_parameters 118
_refine_ls_number_reflns 2184
_refine_ls_number_restraints 0
_refine_ls_R_factor_gt 0.0414
_refine_ls_shift/su_max 0.000
_refine_ls_structure_factor_coef Fsqd
_refine_ls_weighting_details 'w = 1/[\s^2^(Fo^2^)+(0.1545P)^2^+0.0000P] where P=(Fo^2^+2Fc^2^)/3'
_refine_ls_weighting_scheme calc
_refine_ls_wR_factor_ref 0.2193
_reflns_number_gt 1880
_reflns_number_total 2184
_reflns_threshold_expression F^2^>2.0\s(F^2^)
_cod_data_source_file om6b00242_si_002.cif
_cod_data_source_block Ti6
_cod_original_cell_volume 918.7(7)
_cod_database_code 4088626

loop_
_symmetry_equiv_pos_site_id
_symmetry_equiv_pos_as_xyz
1 +X,+Y,+Z
2 -X,1/2+Y,-Z
3 -X,-Y,-Z
4 +X,1/2-Y,+Z

loop_
_atom_site_label
_atom_site_type_symbol
_atom_site_fract_x
_atom_site_fract_y
_atom_site_fract_z
_atom_site_U_iso_or_equiv
_atom_site_adp_type
_atom_site_occupancy
_atom_site_symmetry_multiplicity
_atom_site_calc_flag
_atom_site_refinement_flags
Ti1 Ti 0.53999(12) 0.2500 0.48426(7) 0.0151(3) Uani 1.0 2 d .
Cl1 Cl 0.33353(13) 0.37743(7) 0.50724(8) 0.0252(4) Uani 1.0 4 d .
Cl2 Cl 0.91258(16) 0.44085(6) 0.68949(10) 0.0297(4) Uani 1.0 4 d .
Cl3 Cl 1.37217(18) 0.44271(8) 0.86577(10) 0.0399(4) Uani 1.0 4 d .
Cl4 Cl 1.6081(2) 0.2500 0.94557(13) 0.0396(5) Uani 1.0 2 d .
O1 O 0.7388(5) 0.2500 0.6326(3) 0.0190(7) Uani 1.0 2 d .
C1 C 0.8224(8) 0.2500 0.3753(5) 0.0304(13) Uani 1.0 2 d .
C2 C 0.6999(6) 0.3325(3) 0.3359(4) 0.0245(8) Uani 1.0 4 d .
C3 C 0.4997(6) 0.3005(3) 0.2590(4) 0.0190(7) Uani 1.0 4 d .
C4 C 0.3168(6) 0.3518(3) 0.1927(4) 0.0247(8) Uani 1.0 4 d .
C5 C 0.1444(6) 0.3000(4) 0.1294(4) 0.0298(9) Uani 1.0 4 d .
C6 C 0.9366(7) 0.2500 0.7044(4) 0.0138(9) Uani 1.0 2 d .
C7 C 1.0406(6) 0.3361(3) 0.7426(3) 0.0173(7) Uani 1.0 4 d .
C8 C 1.2478(6) 0.3363(3) 0.8183(3) 0.0222(8) Uani 1.0 4 d .
C9 C 1.3516(8) 0.2500 0.8551(4) 0.0208(10) Uani 1.0 2 d .
H1 H 0.9741 0.2500 0.4172 0.0365 Uiso 1.0 2 calc R
H2 H 0.7516 0.3986 0.3445 0.0294 Uiso 1.0 4 calc R
H4 H 0.3145 0.4182 0.1924 0.0297 Uiso 1.0 4 calc R
H5 H 0.0243 0.3323 0.0853 0.0357 Uiso 1.0 4 calc R

loop_
_atom_site_aniso_label
_atom_site_aniso_U_11
_atom_site_aniso_U_22
_atom_site_aniso_U_33
_atom_site_aniso_U_12
_atom_site_aniso_U_13
_atom_site_aniso_U_23
Ti1 0.0080(5) 0.0235(6) 0.0137(5) 0.0000 0.0020(4) 0.0000
Cl1 0.0209(5) 0.0325(6) 0.0232(5) 0.0098(4) 0.0065(4) 0.0020(4)
Cl2 0.0346(6) 0.0195(6) 0.0340(6) 0.0034(4) 0.0042(5) 0.0002(4)
Cl3 0.0468(7) 0.0408(7) 0.0283(6) -0.0267(5) -0.0017(5) -0.0043(4)
Cl4 0.0150(7) 0.0786(12) 0.0220(7) 0.0000 -0.0044(5) 0.0000
O1 0.0141(16) 0.0226(17) 0.0187(16) 0.0000 -0.0008(13) 0.0000
C1 0.010(3) 0.059(4) 0.024(3) 0.0000 0.0086(19) 0.0000
C2 0.0199(17) 0.031(2) 0.0251(18) -0.0092(14) 0.0094(14) 0.0001(15)
C3 0.0186(16) 0.0238(18) 0.0167(15) -0.0018(13) 0.0084(13) 0.0007(13)
C4 0.029(2) 0.029(2) 0.0178(16) 0.0031(15) 0.0074(15) 0.0039(14)
C5 0.0213(18) 0.049(3) 0.0192(17) 0.0090(17) 0.0036(14) 0.0037(16)
C6 0.013(2) 0.013(2) 0.015(2) 0.0000 0.0009(16) 0.0000
C7 0.0193(16) 0.0170(16) 0.0153(15) 0.0008(13) 0.0023(13) 0.0004(12)
C8 0.0207(17) 0.032(2) 0.0133(15) -0.0100(15) 0.0020(13) -0.0025(14)
C9 0.014(2) 0.036(3) 0.011(2) 0.0000 -0.0001(17) 0.0000

loop_
_atom_type_symbol
_atom_type_description
_atom_type_scat_dispersion_real
_atom_type_scat_dispersion_imag
_atom_type_scat_source
C C 0.0033 0.0016
;
International Tables for Crystallography
(1992, Vol. C, Tables 4.2.6.8 and 6.1.1.4)
;
H H 0.0000 0.0000
;
International Tables for Crystallography
(1992, Vol. C, Table 6.1.1.4)
;
Cl Cl 0.1484 0.1585
;
International Tables for Crystallography
(1992, Vol. C, Tables 4.2.6.8 and 6.1.1.4)
;
O O 0.0106 0.0060
;
International Tables for Crystallography
(1992, Vol. C, Tables 4.2.6.8 and 6.1.1.4)
;
Ti Ti 0.2776 0.4457
;
International Tables for Crystallography
(1992, Vol. C, Tables 4.2.6.8 and 6.1.1.4)
;

loop_
_geom_angle_atom_site_label_1
_geom_angle_atom_site_label_2
_geom_angle_atom_site_label_3
_geom_angle
_geom_angle_publ_flag
_geom_angle_site_symmetry_1
_geom_angle_site_symmetry_3
Cl1 Ti1 Cl1 104.41(6) yes . 4_555
Cl1 Ti1 O1 103.43(8) yes . .
Cl1 Ti1 C1 125.37(5) yes . .
Cl1 Ti1 C2 91.18(10) yes . .
Cl1 Ti1 C2 143.53(10) yes . 4_555
Cl1 Ti1 C3 85.55(9) yes . .
Cl1 Ti1 C3 112.41(9) yes . 4_555
Cl1 Ti1 O1 103.43(8) yes 4_555 .
Cl1 Ti1 C1 125.37(5) yes 4_555 .
Cl1 Ti1 C2 143.53(10) yes 4_555 .
Cl1 Ti1 C2 91.18(10) yes 4_555 4_555
Cl1 Ti1 C3 112.41(9) yes 4_555 .
Cl1 Ti1 C3 85.55(9) yes 4_555 4_555
O1 Ti1 C1 86.89(17) yes . .
O1 Ti1 C2 104.66(14) yes . .
O1 Ti1 C2 104.66(14) yes . 4_555
O1 Ti1 C3 139.60(14) yes . .
O1 Ti1 C3 139.60(14) yes . 4_555
C1 Ti1 C2 35.34(11) yes . .
C1 Ti1 C2 35.34(11) yes . 4_555
C1 Ti1 C3 57.50(14) yes . .
C1 Ti1 C3 57.50(14) yes . 4_555
C2 Ti1 C2 59.45(14) yes . 4_555
C2 Ti1 C3 35.11(12) yes . .
C2 Ti1 C3 57.98(13) yes . 4_555
C2 Ti1 C3 57.98(13) yes 4_555 .
C2 Ti1 C3 35.11(12) yes 4_555 4_555
C3 Ti1 C3 33.75(12) yes . 4_555
Ti1 O1 C6 155.8(4) yes . .
Ti1 C1 C2 72.9(3) yes . .
Ti1 C1 C2 72.9(3) yes . 4_555
C2 C1 C2 110.1(4) yes . 4_555
Ti1 C2 C1 71.7(3) yes . .
Ti1 C2 C3 76.4(3) yes . .
C1 C2 C3 106.7(4) yes . .
Ti1 C3 C2 68.4(2) yes . .
Ti1 C3 C3 73.1(2) yes . 4_555
Ti1 C3 C4 122.7(3) yes . .
C2 C3 C3 108.1(3) yes . 4_555
C2 C3 C4 131.7(4) yes . .
C3 C3 C4 120.2(3) yes 4_555 .
C3 C4 C5 118.0(4) yes . .
C4 C5 C5 121.8(4) yes . 4_555
O1 C6 C7 120.3(2) yes . .
O1 C6 C7 120.3(2) yes . 4_555
C7 C6 C7 119.4(4) yes . 4_555
Cl2 C7 C6 118.4(3) yes . .
Cl2 C7 C8 121.2(3) yes . .
C6 C7 C8 120.4(3) yes . .
Cl3 C8 C7 119.8(3) yes . .
Cl3 C8 C9 120.4(3) yes . .
C7 C8 C9 119.8(4) yes . .
Cl4 C9 C8 120.0(3) yes . .
Cl4 C9 C8 120.0(3) yes . 4_555
C8 C9 C8 120.1(4) yes . 4_555
Ti1 C1 H1 124.864 no . .
C2 C1 H1 124.875 no . .
C2 C1 H1 124.875 no 4_555 .
Ti1 C2 H2 126.138 no . .
C1 C2 H2 126.136 no . .
C3 C2 H2 126.142 no . .
C3 C4 H4 121.001 no . .
C5 C4 H4 121.007 no . .
C4 C5 H5 119.075 no . .
C5 C5 H5 119.085 no 4_555 .

loop_
_geom_bond_atom_site_label_1
_geom_bond_atom_site_label_2
_geom_bond_distance
_geom_bond_publ_flag
_geom_bond_site_symmetry_2
Ti1 Cl1 2.2571(13) yes .
Ti1 Cl1 2.2571(13) yes 4_555
Ti1 O1 1.805(3) yes .
Ti1 C1 2.315(6) yes .
Ti1 C2 2.330(4) yes .
Ti1 C2 2.330(4) yes 4_555
Ti1 C3 2.435(4) yes .
Ti1 C3 2.435(4) yes 4_555
Cl2 C7 1.716(4) yes .
Cl3 C8 1.714(4) yes .
Cl4 C9 1.721(5) yes .
O1 C6 1.335(5) yes .
C1 C2 1.410(5) yes .
C1 C2 1.410(5) yes 4_555
C2 C3 1.441(5) yes .
C3 C3 1.414(5) yes 4_555
C3 C4 1.427(5) yes .
C4 C5 1.373(6) yes .
C5 C5 1.400(7) yes 4_555
C6 C7 1.396(4) yes .
C6 C7 1.396(4) yes 4_555
C7 C8 1.401(5) yes .
C8 C9 1.395(5) yes .
C1 H1 0.980 no .
C2 H2 0.980 no .
C4 H4 0.930 no .
C5 H5 0.930 no .

loop_
_geom_contact_atom_site_label_1
_geom_contact_atom_site_label_2
_geom_contact_distance
_geom_contact_publ_flag
_geom_contact_site_symmetry_2
Ti1 C4 3.424(4) no 4_555
Cl1 C4 3.306(4) no .
Cl2 Cl3 3.1415(18) no .
Cl2 O1 2.9082(18) no .
Cl3 Cl4 3.1211(17) no .
C1 C6 3.391(7) no .
C3 C5 2.782(5) no 4_555
C4 C4 2.849(6) no 4_555
C6 C8 2.427(5) no 4_555
C6 C9 2.802(7) no .
C7 C8 2.791(5) no 4_555
Cl1 Cl2 3.4533(16) no 3_666
Cl1 C7 3.428(4) no 1_455
Cl1 C8 3.467(4) no 1_455
Cl2 Cl1 3.4533(16) no 3_666
Cl2 C4 3.579(5) no 3_666
Cl3 Cl3 3.3727(18) no 3_867
Cl4 O1 3.548(4) no 1_655
Cl4 C3 3.567(4) no 1_656
Cl4 C3 3.567(4) no 4_656
Cl4 C6 3.590(5) no 1_655
O1 Cl4 3.548(4) no 1_455
C3 Cl4 3.567(4) no 1_454
C4 Cl2 3.579(5) no 3_666
C5 C8 3.497(6) no 1_454
C5 C9 3.470(7) no 1_454
C6 Cl4 3.590(5) no 1_455
C7 Cl1 3.428(4) no 1_655
C8 Cl1 3.467(4) no 1_655
C8 C5 3.497(6) no 1_656
C9 C5 3.470(7) no 1_656
C9 C5 3.470(7) no 4_656
Ti1 H2 3.0137 no 4_555
Cl1 H2 3.4498 no .
Cl1 H4 3.3363 no .
O1 H1 2.9509 no .
C1 H2 2.1396 no 4_555
C2 H2 3.2516 no 4_555
C2 H4 2.8781 no .
C3 H1 3.2279 no .
C3 H2 3.2533 no 4_555
C3 H4 3.3057 no 4_555
C3 H5 3.2439 no .
C4 H2 2.9847 no .
C4 H5 3.2488 no 4_555
C5 H4 3.2645 no 4_555
C6 H1 3.0745 no .
C7 H1 3.5724 no .
H1 H2 2.5480 no .
H1 H2 2.5480 no 4_555
H2 H4 2.9382 no .
H4 H5 2.3041 no .
H5 H5 2.3041 no 4_555
Ti1 H1 3.5345 no 1_455
Cl1 H1 2.9098 no 1_455
Cl1 H2 3.5890 no 3_666
Cl2 H2 3.1705 no 3_766
Cl2 H4 2.8691 no 3_666
Cl3 H2 3.1225 no 3_766
Cl3 H4 3.5399 no 1_656
Cl3 H4 2.9375 no 3_766
Cl4 H5 2.9968 no 1_756
Cl4 H5 2.9968 no 4_756
C5 H1 3.4792 no 1_455
C8 H5 3.3881 no 1_656
H1 Ti1 3.5345 no 1_655
H1 Cl1 2.9098 no 1_655
H1 Cl1 2.9098 no 4_655
H1 C5 3.4792 no 1_655
H1 C5 3.4792 no 4_655
H2 Cl1 3.5890 no 3_666
H2 Cl2 3.1705 no 3_766
H2 Cl3 3.1225 no 3_766
H4 Cl2 2.8691 no 3_666
H4 Cl3 3.5399 no 1_454
H4 Cl3 2.9375 no 3_766
H5 Cl4 2.9968 no 1_354
H5 C8 3.3881 no 1_454

loop_
_geom_torsion_atom_site_label_1
_geom_torsion_atom_site_label_2
_geom_torsion_atom_site_label_3
_geom_torsion_atom_site_label_4
_geom_torsion
_geom_torsion_publ_flag
_geom_torsion_site_symmetry_1
_geom_torsion_site_symmetry_3
_geom_torsion_site_symmetry_4
Cl1 Ti1 O1 C6 -125.67(5) no . . .
Cl1 Ti1 C1 C2 -16.7(3) no . . .
Cl1 Ti1 C1 C2 -134.73(8) no . . 4_555
Cl1 Ti1 C2 C1 166.43(12) no . . .
Cl1 Ti1 C2 C3 -80.56(14) no . . .
Cl1 Ti1 C2 C1 77.04(19) no . 4_555 .
Cl1 Ti1 C2 C3 -36.0(3) no . 4_555 4_555
Cl1 Ti1 C3 C2 98.42(13) no . . .
Cl1 Ti1 C3 C3 -143.58(13) no . . 4_555
Cl1 Ti1 C3 C4 -28.2(2) no . . .
Cl1 Ti1 C3 C2 157.81(10) no . 4_555 4_555
Cl1 Ti1 C3 C3 39.81(16) no . 4_555 .
Cl1 Ti1 C3 C4 -75.6(3) no . 4_555 4_555
Cl1 Ti1 O1 C6 125.67(5) no 4_555 . .
Cl1 Ti1 C1 C2 134.73(8) no 4_555 . .
Cl1 Ti1 C1 C2 16.7(3) no 4_555 . 4_555
Cl1 Ti1 C2 C1 -77.04(19) no 4_555 . .
Cl1 Ti1 C2 C3 36.0(3) no 4_555 . .
Cl1 Ti1 C2 C1 -166.43(12) no 4_555 4_555 .
Cl1 Ti1 C2 C3 80.56(14) no 4_555 4_555 4_555
Cl1 Ti1 C3 C2 -157.81(10) no 4_555 . .
Cl1 Ti1 C3 C3 -39.81(16) no 4_555 . 4_555
Cl1 Ti1 C3 C4 75.6(3) no 4_555 . .
Cl1 Ti1 C3 C2 -98.42(13) no 4_555 4_555 4_555
Cl1 Ti1 C3 C3 143.58(13) no 4_555 4_555 .
Cl1 Ti1 C3 C4 28.2(2) no 4_555 4_555 4_555
O1 Ti1 C1 C2 -120.99(15) no . . .
O1 Ti1 C1 C2 120.99(15) no . . 4_555
C1 Ti1 O1 C6 0.0 no . . .
O1 Ti1 C2 C1 62.23(15) no . . .
O1 Ti1 C2 C3 175.24(13) no . . .
C2 Ti1 O1 C6 -30.83(10) no . . .
O1 Ti1 C2 C1 -62.23(15) no . 4_555 .
O1 Ti1 C2 C3 -175.24(13) no . 4_555 4_555
C2 Ti1 O1 C6 30.83(10) no 4_555 . .
O1 Ti1 C3 C2 -7.1(3) no . . .
O1 Ti1 C3 C3 110.88(15) no . . 4_555
O1 Ti1 C3 C4 -133.70(19) no . . .
C3 Ti1 O1 C6 -26.61(15) no . . .
O1 Ti1 C3 C2 7.1(3) no . 4_555 4_555
O1 Ti1 C3 C3 -110.88(15) no . 4_555 .
O1 Ti1 C3 C4 133.70(19) no . 4_555 4_555
C3 Ti1 O1 C6 26.61(15) no 4_555 . .
C1 Ti1 C2 C1 -0.00(18) no . . .
C1 Ti1 C2 C3 113.0(3) no . . .
C2 Ti1 C1 C2 -0.00(15) no . . .
C2 Ti1 C1 C2 -118.0(4) no . . 4_555
C1 Ti1 C2 C1 0.00(18) no . 4_555 .
C1 Ti1 C2 C3 -113.0(3) no . 4_555 4_555
C2 Ti1 C1 C2 118.0(4) no 4_555 . .
C2 Ti1 C1 C2 0.00(15) no 4_555 . 4_555
C1 Ti1 C3 C2 -39.14(10) no . . .
C1 Ti1 C3 C3 78.86(14) no . . 4_555
C1 Ti1 C3 C4 -165.7(3) no . . .
C3 Ti1 C1 C2 38.88(15) no . . .
C3 Ti1 C1 C2 -79.1(2) no . . 4_555
C1 Ti1 C3 C2 39.14(10) no . 4_555 4_555
C1 Ti1 C3 C3 -78.86(14) no . 4_555 .
C1 Ti1 C3 C4 165.7(3) no . 4_555 4_555
C3 Ti1 C1 C2 79.1(2) no 4_555 . .
C3 Ti1 C1 C2 -38.88(15) no 4_555 . 4_555
C2 Ti1 C2 C1 36.36(13) no . 4_555 .
C2 Ti1 C2 C3 -76.65(17) no . 4_555 4_555
C2 Ti1 C2 C1 -36.36(13) no 4_555 . .
C2 Ti1 C2 C3 76.65(17) no 4_555 . .
C2 Ti1 C3 C2 0.00(17) no . . .
C2 Ti1 C3 C3 118.0(3) no . . 4_555
C2 Ti1 C3 C4 -126.6(4) no . . .
C3 Ti1 C2 C1 -113.0(3) no . . .
C3 Ti1 C2 C3 0.00(15) no . . .
C2 Ti1 C3 C2 81.21(17) no . 4_555 4_555
C2 Ti1 C3 C3 -36.79(14) no . 4_555 .
C2 Ti1 C3 C4 -152.2(3) no . 4_555 4_555
C3 Ti1 C2 C1 -77.66(16) no 4_555 . .
C3 Ti1 C2 C3 35.35(14) no 4_555 . .
C2 Ti1 C3 C2 -81.21(17) no 4_555 . .
C2 Ti1 C3 C3 36.79(14) no 4_555 . 4_555
C2 Ti1 C3 C4 152.2(3) no 4_555 . .
C3 Ti1 C2 C1 77.66(16) no . 4_555 .
C3 Ti1 C2 C3 -35.35(14) no . 4_555 4_555
C2 Ti1 C3 C2 -0.00(17) no 4_555 4_555 4_555
C2 Ti1 C3 C3 -118.0(3) no 4_555 4_555 .
C2 Ti1 C3 C4 126.6(4) no 4_555 4_555 4_555
C3 Ti1 C2 C1 113.0(3) no 4_555 4_555 .
C3 Ti1 C2 C3 0.00(15) no 4_555 4_555 4_555
C3 Ti1 C3 C2 118.0(3) no . 4_555 4_555
C3 Ti1 C3 C3 0.00(15) no . 4_555 .
C3 Ti1 C3 C4 -115.4(4) no . 4_555 4_555
C3 Ti1 C3 C2 -118.0(3) no 4_555 . .
C3 Ti1 C3 C3 0.00(15) no 4_555 . 4_555
C3 Ti1 C3 C4 115.4(4) no 4_555 . .
Ti1 O1 C6 C7 90.2(4) no . . .
Ti1 O1 C6 C7 -90.2(4) no . . 4_555
Ti1 C1 C2 Ti1 0.000(15) no . . .
Ti1 C1 C2 C3 -69.1(3) no . . .
Ti1 C1 C2 Ti1 0.000(15) no . 4_555 .
Ti1 C1 C2 C3 69.1(3) no . 4_555 4_555
C2 C1 C2 Ti1 -63.9(4) no . 4_555 .
C2 C1 C2 C3 5.2(5) no . 4_555 4_555
C2 C1 C2 Ti1 63.9(4) no 4_555 . .
C2 C1 C2 C3 -5.2(5) no 4_555 . .
Ti1 C2 C3 Ti1 0.000(13) no . . .
Ti1 C2 C3 C3 -62.8(3) no . . 4_555
Ti1 C2 C3 C4 115.2(4) no . . .
C1 C2 C3 Ti1 65.9(4) no . . .
C1 C2 C3 C3 3.1(5) no . . 4_555
C1 C2 C3 C4 -178.9(4) no . . .
Ti1 C3 C3 Ti1 0.000(19) no . 4_555 .
Ti1 C3 C3 C2 -59.8(2) no . 4_555 4_555
Ti1 C3 C3 C4 118.5(3) no . 4_555 4_555
Ti1 C3 C4 C5 -88.9(4) no . . .
C2 C3 C3 Ti1 59.8(3) no . 4_555 .
C2 C3 C3 C2 0.0(4) no . 4_555 4_555
C2 C3 C3 C4 178.2(3) no . 4_555 4_555
C2 C3 C4 C5 -178.1(4) no . . .
C3 C3 C4 C5 -0.4(6) no 4_555 . .
C4 C3 C3 Ti1 -118.5(4) no . 4_555 .
C4 C3 C3 C2 -178.2(3) no . 4_555 4_555
C4 C3 C3 C4 0.0(6) no . 4_555 4_555
C3 C4 C5 C5 0.4(6) no . . 4_555
C4 C5 C5 C4 0.0(6) no . 4_555 4_555
O1 C6 C7 Cl2 -2.7(6) no . . .
O1 C6 C7 C8 179.8(4) no . . .
O1 C6 C7 Cl2 2.7(6) no . 4_555 4_555
O1 C6 C7 C8 -179.8(4) no . 4_555 4_555
C7 C6 C7 Cl2 -177.8(3) no . 4_555 4_555
C7 C6 C7 C8 -0.3(6) no . 4_555 4_555
C7 C6 C7 Cl2 177.8(3) no 4_555 . .
C7 C6 C7 C8 0.3(6) no 4_555 . .
Cl2 C7 C8 Cl3 3.2(5) no . . .
Cl2 C7 C8 C9 -177.1(3) no . . .
C6 C7 C8 Cl3 -179.3(3) no . . .
C6 C7 C8 C9 0.4(6) no . . .
Cl3 C8 C9 Cl4 -1.5(6) no . . .
Cl3 C8 C9 C8 178.7(3) no . . 4_555
C7 C8 C9 Cl4 178.8(3) no . . .
C7 C8 C9 C8 -1.0(6) no . . 4_555
